data_2239539
loop_
_publ_author_name
'Sebbar, Nada Kheira'
'Zerzouf, Abdelfettah'
'Essassi, El Mokhtar'
'Saadi, Mohamed'
'El Ammari, Lahcen'

_publ_section_title
;
 4-(Prop-2-ynyl)-2<i>H</i>-1,4-benzothiazin-3(4<i>H</i>)-one
;
_journal_coeditor_code IM2453
_journal_issue 6
_journal_name_full 'Acta Crystallographica Section E'
_journal_page_first o641
_journal_paper_doi 10.1107/S160053681400943X
_journal_volume 70
_journal_year 2014
_chemical_formula_iupac 'C11 H9 N O S'
_chemical_formula_moiety 'C11 H9 N O S'
_chemical_formula_sum 'C11 H9 N O S'
_chemical_formula_weight 203.25
_chemical_name_systematic
;
4-(Prop-2-ynyl)-2<i>H</i>-1,4-benzothiazin-3(4<i>H</i>)-one
;
_space_group_IT_number 14
_symmetry_cell_setting monoclinic
_symmetry_space_group_name_Hall '-P 2yn'
_symmetry_space_group_name_H-M 'P 1 21/n 1'
_atom_sites_solution_hydrogens geom
_atom_sites_solution_primary direct
_atom_sites_solution_secondary difmap
_audit_creation_method SHELXL-97
_cell_angle_alpha 90.00
_cell_angle_beta 104.565(7)
_cell_angle_gamma 90.00
_cell_formula_units_Z 4
_cell_length_a 9.005(2)
_cell_length_b 10.889(3)
_cell_length_c 10.341(3)
_cell_measurement_reflns_used 2532
_cell_measurement_temperature 296(2)
_cell_measurement_theta_max 28.69
_cell_measurement_theta_min 2.69
_cell_volume 981.4(5)
_computing_cell_refinement 'SAINT-Plus (Bruker, 2009)'
_computing_data_collection 'APEX2 (Bruker, 2009)'
_computing_data_reduction 'SAINT-Plus (Bruker, 2009)'
_computing_molecular_graphics 'ORTEP-3 for Windows (Farrugia, 2012)'
_computing_publication_material 'PLATON (Spek, 2009) and publCIF (Westrip, 2010)'
_computing_structure_refinement 'SHELXL97 (Sheldrick, 2008)'
_computing_structure_solution 'SHELXS97 (Sheldrick, 2008)'
_diffrn_ambient_temperature 296(2)
_diffrn_measured_fraction_theta_full 1.000
_diffrn_measured_fraction_theta_max 1.000
_diffrn_measurement_device_type 'Bruker X8 APEX'
_diffrn_measurement_method '\f and \w scans'
_diffrn_radiation_monochromator graphite
_diffrn_radiation_source 'fine-focus sealed tube'
_diffrn_radiation_type MoK\a
_diffrn_radiation_wavelength 0.71073
_diffrn_reflns_av_R_equivalents 0.0247
_diffrn_reflns_av_sigmaI/netI 0.0232
_diffrn_reflns_limit_h_max 12
_diffrn_reflns_limit_h_min -12
_diffrn_reflns_limit_k_max 14
_diffrn_reflns_limit_k_min -14
_diffrn_reflns_limit_l_max 13
_diffrn_reflns_limit_l_min -13
_diffrn_reflns_number 9586
_diffrn_reflns_theta_full 28.69
_diffrn_reflns_theta_max 28.69
_diffrn_reflns_theta_min 2.69
_exptl_absorpt_coefficient_mu 0.292
_exptl_absorpt_correction_T_max 0.7468
_exptl_absorpt_correction_T_min 0.6919
_exptl_absorpt_correction_type multi-scan
_exptl_absorpt_process_details '(SADABS; Bruker, 2009)'
_exptl_crystal_colour colourless
_exptl_crystal_density_diffrn 1.376
_exptl_crystal_density_method 'not measured'
_exptl_crystal_description block
_exptl_crystal_F_000 424
_exptl_crystal_size_max 0.39
_exptl_crystal_size_mid 0.34
_exptl_crystal_size_min 0.28
_refine_diff_density_max 0.293
_refine_diff_density_min -0.261
_refine_ls_extinction_method none
_refine_ls_goodness_of_fit_ref 1.046
_refine_ls_hydrogen_treatment constr
_refine_ls_matrix_type full
_refine_ls_number_parameters 127
_refine_ls_number_reflns 2532
_refine_ls_number_restraints 0
_refine_ls_restrained_S_all 1.046
_refine_ls_R_factor_all 0.0375
_refine_ls_R_factor_gt 0.0332
_refine_ls_shift/su_max 0.001
_refine_ls_shift/su_mean 0.000
_refine_ls_structure_factor_coef Fsqd
_refine_ls_weighting_details 'calc w=1/[\s^2^(Fo^2^)+(0.0525P)^2^+0.1971P] where P=(Fo^2^+2Fc^2^)/3'
_refine_ls_weighting_scheme calc
_refine_ls_wR_factor_gt 0.0931
_refine_ls_wR_factor_ref 0.0971
_reflns_number_gt 2242
_reflns_number_total 2532
_reflns_threshold_expression I>2sigma(I)
_cod_data_source_file im2453sup1.cif
_cod_data_source_block I
_cod_original_cell_volume 981.3(4)
_cod_original_sg_symbol_H-M 'P 21/n'
_cod_database_code 2239539
_cod_database_fobs_code 2239539

loop_
_symmetry_equiv_pos_as_xyz
'x, y, z'
'-x+1/2, y+1/2, -z+1/2'
'-x, -y, -z'
'x-1/2, -y-1/2, z-1/2'

loop_
_atom_site_type_symbol
_atom_site_label
_atom_site_fract_x
_atom_site_fract_y
_atom_site_fract_z
_atom_site_U_iso_or_equiv
_atom_site_adp_type
_atom_site_calc_flag
_atom_site_refinement_flags
_atom_site_occupancy
_atom_site_symmetry_multiplicity
C C1 0.72598(13) 0.66267(11) 0.41584(11) 0.0349(2) Uani d . 1 1
C C2 0.57459(15) 0.63028(14) 0.40891(14) 0.0468(3) Uani d . 1 1
H H2 0.5255 0.6635 0.4699 0.056 Uiso calc R 1 1
C C3 0.49680(15) 0.54991(15) 0.31310(16) 0.0545(4) Uani d . 1 1
H H3 0.3950 0.5302 0.3081 0.065 Uiso calc R 1 1
C C4 0.57071(16) 0.49879(14) 0.22443(16) 0.0523(3) Uani d . 1 1
H H4 0.5185 0.4439 0.1599 0.063 Uiso calc R 1 1
C C5 0.72189(15) 0.52826(12) 0.23035(13) 0.0432(3) Uani d . 1 1
H H5 0.7710 0.4922 0.1709 0.052 Uiso calc R 1 1
C C6 0.80051(12) 0.61176(10) 0.32501(11) 0.0321(2) Uani d . 1 1
C C7 1.05883(13) 0.68706(11) 0.43826(12) 0.0365(2) Uani d . 1 1
C C8 1.00619(14) 0.69227(13) 0.56496(12) 0.0400(3) Uani d . 1 1
H H8A 1.0811 0.7365 0.6327 0.048 Uiso calc R 1 1
H H8B 0.9981 0.6096 0.5974 0.048 Uiso calc R 1 1
C C9 1.00187(16) 0.64258(13) 0.20101(12) 0.0430(3) Uani d . 1 1
H H9A 0.9145 0.6591 0.1264 0.052 Uiso calc R 1 1
H H9B 1.0779 0.7059 0.2021 0.052 Uiso calc R 1 1
C C10 1.06719(14) 0.52290(14) 0.18089(12) 0.0430(3) Uani d . 1 1
N N1 0.95243(11) 0.64883(9) 0.32600(9) 0.0343(2) Uani d . 1 1
C C11 1.12110(16) 0.42755(16) 0.16435(14) 0.0528(3) Uani d . 1 1
H H11 1.1637 0.3522 0.1513 0.063 Uiso calc R 1 1
O O1 1.18902(11) 0.71561(11) 0.43539(11) 0.0552(3) Uani d . 1 1
S S1 0.82271(4) 0.76777(3) 0.53643(3) 0.04266(12) Uani d . 1 1

loop_
_atom_site_aniso_label
_atom_site_aniso_U_11
_atom_site_aniso_U_22
_atom_site_aniso_U_33
_atom_site_aniso_U_12
_atom_site_aniso_U_13
_atom_site_aniso_U_23
C1 0.0342(5) 0.0363(6) 0.0354(5) 0.0037(4) 0.0114(4) 0.0046(4)
C2 0.0349(6) 0.0579(8) 0.0515(7) 0.0039(5) 0.0181(5) 0.0071(6)
C3 0.0322(6) 0.0634(9) 0.0667(9) -0.0064(6) 0.0101(6) 0.0087(7)
C4 0.0433(7) 0.0464(7) 0.0602(8) -0.0078(6) -0.0002(6) -0.0034(6)
C5 0.0411(6) 0.0410(6) 0.0456(6) 0.0019(5) 0.0074(5) -0.0055(5)
C6 0.0299(5) 0.0317(5) 0.0350(5) 0.0015(4) 0.0086(4) 0.0038(4)
C7 0.0342(5) 0.0343(6) 0.0421(6) -0.0021(4) 0.0115(4) 0.0026(5)
C8 0.0376(6) 0.0451(6) 0.0359(6) -0.0005(5) 0.0067(5) -0.0010(5)
C9 0.0458(7) 0.0512(7) 0.0373(6) 0.0020(5) 0.0202(5) 0.0070(5)
C10 0.0364(6) 0.0614(8) 0.0346(6) 0.0008(5) 0.0155(5) -0.0003(5)
N1 0.0335(5) 0.0389(5) 0.0340(5) -0.0008(4) 0.0147(4) 0.0015(4)
C11 0.0466(7) 0.0656(9) 0.0484(7) 0.0069(7) 0.0158(6) -0.0085(7)
O1 0.0370(5) 0.0686(7) 0.0619(6) -0.0143(4) 0.0160(4) 0.0024(5)
S1 0.0458(2) 0.04378(19) 0.04046(19) 0.00495(12) 0.01474(14) -0.00623(12)

loop_
_atom_type_symbol
_atom_type_description
_atom_type_scat_dispersion_real
_atom_type_scat_dispersion_imag
_atom_type_scat_source
C C 0.0033 0.0016 'International Tables Vol C Tables 4.2.6.8 and 6.1.1.4'
H H 0.0000 0.0000 'International Tables Vol C Tables 4.2.6.8 and 6.1.1.4'
N N 0.0061 0.0033 'International Tables Vol C Tables 4.2.6.8 and 6.1.1.4'
O O 0.0106 0.0060 'International Tables Vol C Tables 4.2.6.8 and 6.1.1.4'
S S 0.1246 0.1234 'International Tables Vol C Tables 4.2.6.8 and 6.1.1.4'

loop_
_geom_angle_atom_site_label_1
_geom_angle_atom_site_label_2
_geom_angle_atom_site_label_3
_geom_angle
C2 C1 C6 119.60(12)
C2 C1 S1 120.43(10)
C6 C1 S1 119.97(9)
C3 C2 C1 120.88(13)
C3 C2 H2 119.6
C1 C2 H2 119.6
C2 C3 C4 119.52(12)
C2 C3 H3 120.2
C4 C3 H3 120.2
C3 C4 C5 120.71(13)
C3 C4 H4 119.6
C5 C4 H4 119.6
C4 C5 C6 120.20(12)
C4 C5 H5 119.9
C6 C5 H5 119.9
C5 C6 C1 119.07(11)
C5 C6 N1 120.54(10)
C1 C6 N1 120.34(10)
O1 C7 N1 121.86(11)
O1 C7 C8 121.83(12)
N1 C7 C8 116.32(10)
C7 C8 S1 110.60(9)
C7 C8 H8A 109.5
S1 C8 H8A 109.5
C7 C8 H8B 109.5
S1 C8 H8B 109.5
H8A C8 H8B 108.1
C10 C9 N1 112.76(10)
C10 C9 H9A 109.0
N1 C9 H9A 109.0
C10 C9 H9B 109.0
N1 C9 H9B 109.0
H9A C9 H9B 107.8
C11 C10 C9 179.18(14)
C7 N1 C6 123.91(9)
C7 N1 C9 117.17(10)
C6 N1 C9 118.89(10)
C10 C11 H11 180.0
C1 S1 C8 95.14(6)

loop_
_geom_bond_atom_site_label_1
_geom_bond_atom_site_label_2
_geom_bond_distance
C1 C2 1.3924(17)
C1 C6 1.3990(16)
C1 S1 1.7542(13)
C2 C3 1.374(2)
C2 H2 0.9300
C3 C4 1.379(2)
C3 H3 0.9300
C4 C5 1.385(2)
C4 H4 0.9300
C5 C6 1.3919(17)
C5 H5 0.9300
C6 N1 1.4239(14)
C7 O1 1.2204(15)
C7 N1 1.3709(16)
C7 C8 1.5023(16)
C8 S1 1.8021(13)
C8 H8A 0.9700
C8 H8B 0.9700
C9 C10 1.4660(19)
C9 N1 1.4707(14)
C9 H9A 0.9700
C9 H9B 0.9700
C10 C11 1.177(2)
C11 H11 0.9300

loop_
_geom_hbond_atom_site_label_D
_geom_hbond_atom_site_label_H
_geom_hbond_atom_site_label_A
_geom_hbond_site_symmetry_A
_geom_hbond_distance_DH
_geom_hbond_distance_HA
_geom_hbond_distance_DA
_geom_hbond_angle_DHA
C11 H11 O1 2_745 0.93 2.32 3.1937(19) 156.9
